data_4325601
loop_
_publ_author_name
'Galina V. Romanenko'
'Ksenia Yu. Maryunina'
'Artem S. Bogomyakov'
'Renad Z. Sagdeev'
'Victor I. Ovcharenko'

_publ_section_title
;
 Relationship between the Thermally Induced Reorientations of Aromatic
 Solvate Molecules in Cu(hfac)2- Nitroxide Breathing Crystals and the
 Character of the Magnetic Anomaly
;
_journal_name_full 'Inorganic Chemistry'
_journal_page_first 6597
_journal_page_last 6609
_journal_paper_doi 10.1021/ic200444e
_journal_volume 50
_journal_year 2011
_chemical_formula_sum 'C27.5 H29 Cu F12 N4 O6'
_chemical_formula_weight 803.09
_chemical_name_systematic
; 
 ? 
;
_space_group_IT_number 2
_symmetry_cell_setting triclinic
_symmetry_space_group_name_Hall '-P 1'
_symmetry_space_group_name_H-M 'P -1'
_atom_sites_solution_hydrogens geom
_atom_sites_solution_primary direct
_atom_sites_solution_secondary difmap
_audit_creation_method SHELXL-97
_cell_angle_alpha 99.933(2)
_cell_angle_beta 102.501(2)
_cell_angle_gamma 103.927(2)
_cell_formula_units_Z 2
_cell_length_a 9.9513(15)
_cell_length_b 13.030(2)
_cell_length_c 13.740(2)
_cell_measurement_reflns_used 5203
_cell_measurement_temperature 60(2)
_cell_measurement_theta_max 26.41
_cell_measurement_theta_min 2.32
_cell_volume 1640.1(4)
_computing_cell_refinement 'Bruker SMART'
_computing_data_collection 'Bruker SMART'
_computing_data_reduction 'Bruker SAINT'
_computing_molecular_graphics 'Bruker SHELXTL'
_computing_publication_material 'Bruker SHELXTL'
_computing_structure_refinement 'SHELXL-97 (Sheldrick, 1997)'
_computing_structure_solution 'SHELXS-97 (Sheldrick, 1990)'
_diffrn_ambient_temperature 60(2)
_diffrn_measured_fraction_theta_full 0.984
_diffrn_measured_fraction_theta_max 0.984
_diffrn_measurement_device_type 'CCD area detector'
_diffrn_measurement_method 'phi and omega scans'
_diffrn_radiation_monochromator graphite
_diffrn_radiation_source 'fine-focus sealed tube'
_diffrn_radiation_type MoK\a
_diffrn_radiation_wavelength 0.71073
_diffrn_reflns_av_R_equivalents 0.0247
_diffrn_reflns_av_sigmaI/netI 0.0416
_diffrn_reflns_limit_h_max 11
_diffrn_reflns_limit_h_min -12
_diffrn_reflns_limit_k_max 16
_diffrn_reflns_limit_k_min -16
_diffrn_reflns_limit_l_max 17
_diffrn_reflns_limit_l_min -16
_diffrn_reflns_number 13030
_diffrn_reflns_theta_full 26.49
_diffrn_reflns_theta_max 26.49
_diffrn_reflns_theta_min 1.66
_exptl_absorpt_coefficient_mu 0.781
_exptl_absorpt_correction_type none
_exptl_crystal_colour black
_exptl_crystal_density_diffrn 1.626
_exptl_crystal_description bulk
_exptl_crystal_F_000 814
_refine_diff_density_max 0.563
_refine_diff_density_min -0.457
_refine_diff_density_rms 0.066
_refine_ls_extinction_method none
_refine_ls_goodness_of_fit_ref 1.188
_refine_ls_hydrogen_treatment constr
_refine_ls_matrix_type full
_refine_ls_number_parameters 514
_refine_ls_number_reflns 6692
_refine_ls_number_restraints 6
_refine_ls_restrained_S_all 1.187
_refine_ls_R_factor_all 0.0469
_refine_ls_R_factor_gt 0.0395
_refine_ls_shift/su_max 0.000
_refine_ls_shift/su_mean 0.000
_refine_ls_structure_factor_coef Fsqd
_refine_ls_weighting_details 'calc w=1/[\s^2^(Fo^2^)+(0.0551P)^2^+0.0000P] where P=(Fo^2^+2Fc^2^)/3'
_refine_ls_weighting_scheme calc
_refine_ls_wR_factor_gt 0.1043
_refine_ls_wR_factor_ref 0.1081
_reflns_number_gt 5804
_reflns_number_total 6692
_reflns_threshold_expression >2sigma(I)
_cod_data_source_file ic200444e_si_002_06.cif
_cod_data_source_block tol060
_cod_original_cell_volume 1640.2(4)
_cod_original_formula_sum 'C27.50 H29 Cu F12 N4 O6'
_cod_database_code 4325601

loop_
_symmetry_equiv_pos_as_xyz
'x, y, z'
'-x, -y, -z'

loop_
_atom_site_label
_atom_site_type_symbol
_atom_site_fract_x
_atom_site_fract_y
_atom_site_fract_z
_atom_site_U_iso_or_equiv
_atom_site_adp_type
_atom_site_occupancy
_atom_site_symmetry_multiplicity
_atom_site_calc_flag
_atom_site_refinement_flags
_atom_site_disorder_assembly
_atom_site_disorder_group
Cu1 Cu 0.0000 0.0000 0.5000 0.01312(10) Uani 1 2 d S . .
O1 O 0.14211(17) -0.06964(13) 0.46618(12) 0.0230(3) Uani 1 1 d . . .
C1 C 0.3021(2) -0.11020(17) 0.37532(16) 0.0181(4) Uani 1 1 d . . .
F1 F 0.20358(14) -0.16208(11) 0.28555(9) 0.0256(3) Uani 1 1 d . . .
F2 F 0.32345(14) -0.18619(10) 0.42649(10) 0.0226(3) Uani 1 1 d . . .
F3 F 0.42538(14) -0.06833(10) 0.35260(10) 0.0243(3) Uani 1 1 d . . .
C2 C 0.2498(2) -0.02557(18) 0.43617(16) 0.0177(4) Uani 1 1 d . . .
C3 C 0.3216(2) 0.08341(17) 0.45205(16) 0.0180(4) Uani 1 1 d . . .
H3A H 0.4010 0.1033 0.4243 0.022 Uiso 1 1 calc R . .
C4 C 0.2800(2) 0.16598(18) 0.50840(16) 0.0201(5) Uani 1 1 d . . .
C5 C 0.3780(3) 0.28383(19) 0.53417(17) 0.0247(5) Uani 1 1 d . . .
F4 F 0.47091(15) 0.29881(11) 0.47757(10) 0.0292(3) Uani 1 1 d . . .
F5 F 0.30014(16) 0.35376(11) 0.52122(11) 0.0346(4) Uani 1 1 d . . .
F6 F 0.45491(17) 0.31333(12) 0.63318(10) 0.0386(4) Uani 1 1 d . . .
O2 O 0.17298(18) 0.15588(14) 0.54294(12) 0.0258(4) Uani 1 1 d . . .
Cu2 Cu 0.5000 0.5000 1.0000 0.02038(11) Uani 1 2 d S . .
O3 O 0.33924(16) 0.56186(12) 1.00112(12) 0.0220(3) Uani 1 1 d . . .
C6 C 0.1704(3) 0.63225(19) 1.06073(18) 0.0249(5) Uani 1 1 d . . .
F7 F 0.24600(15) 0.73708(10) 1.08524(10) 0.0277(3) Uani 1 1 d . . .
F8 F 0.08403(17) 0.62056(12) 1.12296(13) 0.0406(4) Uani 1 1 d . . .
F9 F 0.08808(15) 0.61003(13) 0.96510(11) 0.0378(4) Uani 1 1 d . . .
C7 C 0.2733(2) 0.56079(17) 1.06977(17) 0.0224(5) Uani 1 1 d . . .
C8 C 0.2846(3) 0.50739(18) 1.14888(18) 0.0254(5) Uani 1 1 d . . .
H8A H 0.2275 0.5145 1.1954 0.030 Uiso 1 1 calc R . .
C9 C 0.3787(3) 0.44311(17) 1.16140(18) 0.0240(5) Uani 1 1 d . . .
C10 C 0.3863(3) 0.38566(19) 1.2501(2) 0.0295(6) Uani 1 1 d . . .
F10 F 0.35451(16) 0.27829(11) 1.21502(11) 0.0349(4) Uani 1 1 d . . .
F11 F 0.52010(18) 0.41731(14) 1.31285(11) 0.0464(4) Uani 1 1 d . . .
F12 F 0.2987(2) 0.40273(16) 1.30719(15) 0.0620(6) Uani 1 1 d . . .
O4 O 0.46328(17) 0.42571(12) 1.10872(12) 0.0230(3) Uani 1 1 d . . .
O01 O 0.02649(16) -0.01613(12) 0.65197(13) 0.0252(4) Uani 1 1 d . . .
N1 N 0.1370(2) -0.03537(14) 0.70994(15) 0.0216(4) Uani 1 1 d . . .
C01 C 0.1341(3) -0.14873(17) 0.72304(18) 0.0237(5) Uani 1 1 d . . .
C02 C 0.0287(3) -0.1769(2) 0.7874(2) 0.0428(8) Uani 1 1 d . . .
H02A H -0.0695 -0.1881 0.7462 0.064 Uiso 1 1 calc R . .
H02B H 0.0522 -0.1170 0.8480 0.064 Uiso 1 1 calc R . .
H02C H 0.0360 -0.2436 0.8092 0.064 Uiso 1 1 calc R . .
C03 C 0.0815(2) -0.22953(17) 0.61939(16) 0.0208(5) Uani 1 1 d . . .
H03A H -0.0201 -0.2371 0.5892 0.031 Uiso 1 1 calc R . .
H03B H 0.0926 -0.3004 0.6282 0.031 Uiso 1 1 calc R . .
H03C H 0.1381 -0.2033 0.5738 0.031 Uiso 1 1 calc R . .
C04 C 0.2953(3) -0.12869(17) 0.77995(17) 0.0256(5) Uani 1 1 d . . .
C05 C 0.3224(4) -0.1888(2) 0.86474(19) 0.0432(8) Uani 1 1 d . . .
H05A H 0.4261 -0.1710 0.8957 0.065 Uiso 1 1 calc R . .
H05B H 0.2829 -0.2674 0.8357 0.065 Uiso 1 1 calc R . .
H05C H 0.2757 -0.1666 0.9174 0.065 Uiso 1 1 calc R . .
C06 C 0.3897(2) -0.14372(19) 0.70777(18) 0.0262(5) Uani 1 1 d . . .
H06A H 0.4890 -0.1301 0.7481 0.039 Uiso 1 1 calc R . .
H06B H 0.3863 -0.0924 0.6635 0.039 Uiso 1 1 calc R . .
H06C H 0.3543 -0.2183 0.6653 0.039 Uiso 1 1 calc R . .
N2 N 0.3382(2) -0.00794(15) 0.82731(14) 0.0281(5) Uani 1 1 d . . .
O02 O 0.4557(2) 0.04135(14) 0.89641(13) 0.0452(5) Uani 1 1 d . . .
C07 C 0.2469(3) 0.04123(17) 0.77874(16) 0.0217(5) Uani 1 1 d . . .
C08 C 0.2664(3) 0.15727(17) 0.80038(17) 0.0219(5) Uani 1 1 d . . .
C09 C 0.3806(3) 0.24005(18) 0.87194(17) 0.0231(5) Uani 1 1 d . . .
H09A H 0.4604 0.2279 0.9156 0.028 Uiso 1 1 calc R . .
N3 N 0.3619(2) 0.33742(15) 0.87033(14) 0.0232(4) Uani 1 1 d . . .
N4 N 0.2349(2) 0.31767(14) 0.79704(14) 0.0218(4) Uani 1 1 d . . .
C041 C 0.1894(3) 0.41055(18) 0.7695(2) 0.0310(6) Uani 1 1 d . . .
H04A H 0.2667 0.4568 0.7479 0.037 Uiso 1 1 calc R . .
H04B H 0.1765 0.4549 0.8311 0.037 Uiso 1 1 calc R . .
C042 C 0.0522(3) 0.37800(18) 0.68506(17) 0.0258(5) Uani 1 1 d . . .
H04C H -0.0259 0.3316 0.7058 0.031 Uiso 1 1 calc R . .
H04D H 0.0646 0.3352 0.6225 0.031 Uiso 1 1 calc R . .
C043 C 0.0110(3) 0.47889(19) 0.66183(19) 0.0308(6) Uani 1 1 d . . .
H04E H 0.0071 0.5243 0.7262 0.037 Uiso 1 1 calc R . .
H04F H 0.0868 0.5223 0.6369 0.037 Uiso 1 1 calc R . .
C044 C -0.1322(3) 0.4522(2) 0.58272(19) 0.0381(7) Uani 1 1 d . . .
H04G H -0.1523 0.5199 0.5714 0.057 Uiso 1 1 calc R . .
H04H H -0.2083 0.4107 0.6075 0.057 Uiso 1 1 calc R . .
H04I H -0.1285 0.4088 0.5181 0.057 Uiso 1 1 calc R . .
C010 C 0.1745(3) 0.21115(17) 0.75427(17) 0.0213(5) Uani 1 1 d . . .
H01A H 0.0862 0.1787 0.7026 0.026 Uiso 1 1 calc R . .
C1S C 0.2295(10) -0.0001(5) 1.1129(5) 0.0257(14) Uani 0.50 1 d P . 1
H1SA H 0.301(6) 0.011(5) 1.076(4) 0.038 Uiso 0.50 1 d P A 1
H1SB H 0.250(7) 0.050(5) 1.195(4) 0.038 Uiso 0.50 1 d P B 1
H1SC H 0.231(7) -0.056(5) 1.116(5) 0.038 Uiso 0.50 1 d P C 1
C2S C 0.0907(6) 0.0042(4) 1.0460(3) 0.0186(9) Uani 0.50 1 d PD . 1
C3S C 0.0916(9) 0.0818(7) 0.9890(6) 0.0140(15) Uani 0.50 1 d PD . 1
H3SA H 0.188(5) 0.148(4) 0.992(3) 0.017 Uiso 0.50 1 d P D 1
C4S C -0.0372(6) 0.0877(5) 0.9278(4) 0.0227(11) Uani 0.50 1 d PD . 1
H4SA H -0.031(6) 0.147(4) 0.887(4) 0.027 Uiso 0.50 1 d P E 1
C5S C -0.1659(7) 0.0149(5) 0.9231(5) 0.0287(15) Uani 0.50 1 d PD . 1
H5SA H -0.243(11) -0.009(7) 0.853(6) 0.034 Uiso 0.50 1 d P F 1
C6S C -0.1662(7) -0.0652(4) 0.9773(4) 0.0256(11) Uani 0.50 1 d PD . 1
H6SA H -0.249(6) -0.117(5) 0.974(4) 0.031 Uiso 0.50 1 d P G 1
C7S C -0.0387(8) -0.0724(7) 1.0375(7) 0.0191(17) Uani 0.50 1 d PD . 1
H7SB H -0.025(7) -0.121(5) 1.075(5) 0.023 Uiso 0.50 1 d P H 1

loop_
_atom_site_aniso_label
_atom_site_aniso_U_11
_atom_site_aniso_U_22
_atom_site_aniso_U_33
_atom_site_aniso_U_23
_atom_site_aniso_U_13
_atom_site_aniso_U_12
Cu1 0.01191(18) 0.00936(18) 0.01775(18) 0.00191(13) 0.00562(13) 0.00192(14)
O1 0.0242(9) 0.0197(8) 0.0372(9) 0.0152(7) 0.0201(7) 0.0120(7)
C1 0.0163(11) 0.0168(11) 0.0230(11) 0.0074(8) 0.0066(9) 0.0047(9)
F1 0.0248(7) 0.0277(8) 0.0224(6) 0.0030(5) 0.0073(5) 0.0057(6)
F2 0.0245(7) 0.0180(7) 0.0326(7) 0.0110(5) 0.0127(6) 0.0116(6)
F3 0.0221(7) 0.0199(7) 0.0370(7) 0.0081(6) 0.0189(6) 0.0065(5)
C2 0.0187(11) 0.0202(11) 0.0207(10) 0.0103(8) 0.0087(8) 0.0107(9)
C3 0.0200(11) 0.0172(11) 0.0197(10) 0.0054(8) 0.0086(8) 0.0074(9)
C4 0.0245(12) 0.0241(12) 0.0164(10) 0.0096(9) 0.0046(9) 0.0127(10)
C5 0.0283(13) 0.0226(12) 0.0217(11) 0.0017(9) -0.0001(10) 0.0130(10)
F4 0.0307(8) 0.0190(7) 0.0367(8) 0.0050(6) 0.0095(6) 0.0054(6)
F5 0.0366(8) 0.0227(8) 0.0444(8) 0.0043(6) 0.0028(7) 0.0186(7)
F6 0.0468(9) 0.0354(9) 0.0235(7) -0.0032(6) -0.0064(7) 0.0145(7)
O2 0.0317(9) 0.0325(10) 0.0248(8) 0.0117(7) 0.0153(7) 0.0200(8)
Cu2 0.0228(2) 0.01049(19) 0.0290(2) -0.00033(15) 0.01773(17) 0.00080(15)
O3 0.0247(8) 0.0124(8) 0.0299(8) -0.0012(6) 0.0184(7) 0.0018(6)
C6 0.0280(13) 0.0186(12) 0.0319(13) 0.0023(9) 0.0205(10) 0.0049(10)
F7 0.0378(8) 0.0122(6) 0.0349(7) 0.0045(5) 0.0159(6) 0.0057(6)
F8 0.0516(10) 0.0279(8) 0.0670(11) 0.0198(7) 0.0492(9) 0.0210(7)
F9 0.0261(8) 0.0425(9) 0.0384(8) -0.0091(7) 0.0070(6) 0.0133(7)
C7 0.0217(12) 0.0098(10) 0.0325(12) -0.0033(9) 0.0142(10) -0.0017(9)
C8 0.0283(13) 0.0155(11) 0.0372(13) 0.0025(9) 0.0234(11) 0.0049(10)
C9 0.0272(12) 0.0098(10) 0.0339(13) 0.0006(9) 0.0176(10) -0.0018(9)
C10 0.0362(14) 0.0182(12) 0.0430(14) 0.0073(10) 0.0271(12) 0.0093(11)
F10 0.0401(9) 0.0165(7) 0.0474(9) 0.0093(6) 0.0114(7) 0.0060(6)
F11 0.0518(10) 0.0418(10) 0.0307(8) 0.0081(7) 0.0097(7) -0.0119(8)
F12 0.0980(15) 0.0653(13) 0.0858(14) 0.0571(11) 0.0810(13) 0.0614(12)
O4 0.0260(8) 0.0122(8) 0.0335(9) 0.0017(6) 0.0208(7) 0.0014(6)
O01 0.0187(8) 0.0140(8) 0.0430(10) 0.0012(7) 0.0149(7) 0.0031(6)
N1 0.0247(10) 0.0081(9) 0.0333(10) 0.0016(7) 0.0160(8) 0.0019(8)
C01 0.0329(13) 0.0087(10) 0.0312(12) 0.0021(9) 0.0190(10) 0.0013(9)
C02 0.066(2) 0.0154(12) 0.0485(16) -0.0017(11) 0.0442(15) -0.0052(12)
C03 0.0261(12) 0.0093(10) 0.0270(11) 0.0032(8) 0.0105(9) 0.0031(9)
C04 0.0431(15) 0.0085(10) 0.0220(11) 0.0033(8) 0.0072(10) 0.0032(10)
C05 0.081(2) 0.0119(12) 0.0272(13) 0.0085(10) 0.0049(14) 0.0026(13)
C06 0.0243(12) 0.0156(11) 0.0349(13) 0.0064(9) 0.0023(10) 0.0038(10)
N2 0.0464(13) 0.0101(9) 0.0211(10) 0.0016(7) 0.0066(9) -0.0004(9)
O02 0.0719(14) 0.0149(9) 0.0280(9) 0.0022(7) -0.0139(9) 0.0006(9)
C07 0.0306(13) 0.0105(11) 0.0239(11) 0.0012(8) 0.0147(10) 0.0011(9)
C08 0.0310(13) 0.0103(11) 0.0241(11) 0.0008(8) 0.0159(10) -0.0003(9)
C09 0.0302(13) 0.0137(11) 0.0253(11) 0.0013(9) 0.0164(10) 0.0005(9)
N3 0.0269(10) 0.0122(9) 0.0294(10) 0.0003(8) 0.0145(8) 0.0009(8)
N4 0.0266(10) 0.0106(9) 0.0292(10) 0.0010(7) 0.0161(8) 0.0020(8)
C041 0.0323(14) 0.0099(11) 0.0509(16) 0.0023(10) 0.0173(12) 0.0044(10)
C042 0.0451(15) 0.0116(11) 0.0249(11) 0.0040(9) 0.0196(11) 0.0071(10)
C043 0.0496(16) 0.0150(12) 0.0399(14) 0.0119(10) 0.0286(13) 0.0130(11)
C044 0.073(2) 0.0229(13) 0.0274(13) 0.0069(10) 0.0192(13) 0.0252(14)
C010 0.0297(12) 0.0098(10) 0.0244(11) -0.0014(8) 0.0181(10) -0.0002(9)
C1S 0.036(4) 0.020(3) 0.019(4) 0.005(3) 0.000(3) 0.011(3)
C2S 0.021(3) 0.019(2) 0.014(2) -0.0002(17) 0.0019(19) 0.008(2)
C3S 0.008(4) 0.022(3) 0.018(4) 0.008(3) 0.005(3) 0.012(3)
C4S 0.022(3) 0.028(3) 0.018(2) 0.002(2) 0.009(2) 0.007(2)
C5S 0.019(4) 0.039(4) 0.022(4) -0.002(3) -0.003(3) 0.010(3)
C6S 0.018(3) 0.027(3) 0.027(3) -0.004(2) 0.013(2) -0.002(3)
C7S 0.017(5) 0.022(3) 0.023(5) 0.010(3) 0.006(4) 0.010(4)

loop_
_atom_type_symbol
_atom_type_description
_atom_type_scat_dispersion_real
_atom_type_scat_dispersion_imag
_atom_type_scat_source
C C 0.0033 0.0016 'International Tables Vol C Tables 4.2.6.8 and 6.1.1.4'
H H 0.0000 0.0000 'International Tables Vol C Tables 4.2.6.8 and 6.1.1.4'
N N 0.0061 0.0033 'International Tables Vol C Tables 4.2.6.8 and 6.1.1.4'
O O 0.0106 0.0060 'International Tables Vol C Tables 4.2.6.8 and 6.1.1.4'
F F 0.0171 0.0103 'International Tables Vol C Tables 4.2.6.8 and 6.1.1.4'
Cu Cu 0.3201 1.2651 'International Tables Vol C Tables 4.2.6.8 and 6.1.1.4'

loop_
_geom_angle_atom_site_label_1
_geom_angle_atom_site_label_2
_geom_angle_atom_site_label_3
_geom_angle
_geom_angle_site_symmetry_1
_geom_angle_site_symmetry_3
O1 Cu1 O1 180.0 . 2_556
O1 Cu1 O01 81.85(6) . 2_556
O1 Cu1 O01 98.15(6) 2_556 2_556
O1 Cu1 O01 98.15(6) . .
O1 Cu1 O01 81.85(6) 2_556 .
O01 Cu1 O01 180.0 2_556 .
O1 Cu1 O2 93.31(6) . 2_556
O1 Cu1 O2 86.69(6) 2_556 2_556
O01 Cu1 O2 93.76(6) 2_556 2_556
O01 Cu1 O2 86.24(6) . 2_556
O1 Cu1 O2 86.69(6) . .
O1 Cu1 O2 93.31(6) 2_556 .
O01 Cu1 O2 86.24(6) 2_556 .
O01 Cu1 O2 93.76(6) . .
O2 Cu1 O2 180.00(7) 2_556 .
C2 O1 Cu1 125.43(14) . .
F2 C1 F3 107.03(17) . .
F2 C1 F1 107.03(17) . .
F3 C1 F1 106.65(17) . .
F2 C1 C2 111.34(17) . .
F3 C1 C2 113.94(18) . .
F1 C1 C2 110.49(17) . .
O1 C2 C3 129.4(2) . .
O1 C2 C1 111.92(19) . .
C3 C2 C1 118.66(19) . .
C2 C3 C4 121.7(2) . .
O2 C4 C3 127.9(2) . .
O2 C4 C5 114.12(19) . .
C3 C4 C5 118.0(2) . .
F4 C5 F5 107.37(19) . .
F4 C5 F6 107.34(19) . .
F5 C5 F6 106.92(18) . .
F4 C5 C4 113.71(18) . .
F5 C5 C4 111.03(19) . .
F6 C5 C4 110.17(19) . .
C4 O2 Cu1 121.48(15) . .
O3 Cu2 O3 179.999(1) 2_667 .
O3 Cu2 O4 87.60(6) 2_667 .
O3 Cu2 O4 92.40(6) . .
O3 Cu2 O4 92.40(6) 2_667 2_667
O3 Cu2 O4 87.60(6) . 2_667
O4 Cu2 O4 179.999(1) . 2_667
O3 Cu2 N3 84.58(6) 2_667 .
O3 Cu2 N3 95.42(6) . .
O4 Cu2 N3 90.77(7) . .
O4 Cu2 N3 89.23(7) 2_667 .
O3 Cu2 N3 95.42(6) 2_667 2_667
O3 Cu2 N3 84.58(6) . 2_667
O4 Cu2 N3 89.23(7) . 2_667
O4 Cu2 N3 90.77(7) 2_667 2_667
N3 Cu2 N3 180.00(9) . 2_667
C7 O3 Cu2 123.77(15) . .
F9 C6 F7 107.4(2) . .
F9 C6 F8 108.00(19) . .
F7 C6 F8 107.11(17) . .
F9 C6 C7 111.03(18) . .
F7 C6 C7 109.80(19) . .
F8 C6 C7 113.2(2) . .
O3 C7 C8 129.0(2) . .
O3 C7 C6 111.9(2) . .
C8 C7 C6 119.1(2) . .
C7 C8 C9 121.2(2) . .
O4 C9 C8 128.2(2) . .
O4 C9 C10 112.9(2) . .
C8 C9 C10 118.9(2) . .
F12 C10 F10 107.1(2) . .
F12 C10 F11 107.4(2) . .
F10 C10 F11 106.0(2) . .
F12 C10 C9 114.2(2) . .
F10 C10 C9 110.8(2) . .
F11 C10 C9 110.9(2) . .
C9 O4 Cu2 124.05(15) . .
N1 O01 Cu1 126.79(13) . .
O01 N1 C07 124.57(18) . .
O01 N1 C01 121.66(17) . .
C07 N1 C01 112.28(19) . .
N1 C01 C03 110.43(18) . .
N1 C01 C02 106.02(19) . .
C03 C01 C02 109.83(19) . .
N1 C01 C04 100.10(17) . .
C03 C01 C04 114.94(19) . .
C02 C01 C04 114.7(2) . .
N2 C04 C05 109.11(18) . .
N2 C04 C06 106.04(19) . .
C05 C04 C06 111.0(2) . .
N2 C04 C01 100.52(18) . .
C05 C04 C01 115.6(2) . .
C06 C04 C01 113.58(18) . .
O02 N2 C07 125.20(19) . .
O02 N2 C04 122.50(19) . .
C07 N2 C04 111.81(18) . .
N1 C07 N2 108.65(19) . .
N1 C07 C08 126.5(2) . .
N2 C07 C08 124.9(2) . .
C010 C08 C09 105.07(19) . .
C010 C08 C07 126.9(2) . .
C09 C08 C07 128.0(2) . .
N3 C09 C08 111.0(2) . .
C09 N3 N4 105.20(18) . .
C09 N3 Cu2 123.50(16) . .
N4 N3 Cu2 129.82(13) . .
C010 N4 N3 112.06(19) . .
C010 N4 C041 128.8(2) . .
N3 N4 C041 118.88(18) . .
N4 C041 C042 113.62(19) . .
C041 C042 C043 110.5(2) . .
C044 C043 C042 113.5(2) . .
N4 C010 C08 106.7(2) . .
C5S C1S C2S 18.4(7) 2_557 .
C5S C1S C6S 50.1(7) 2_557 2_557
C2S C1S C6S 39.1(3) . 2_557
C5S C1S C4S 34.4(8) 2_557 2_557
C2S C1S C4S 44.6(4) . 2_557
C6S C1S C4S 83.0(4) 2_557 2_557
C5S C2S C6S 87.6(6) 2_557 2_557
C5S C2S C4S 73.8(6) 2_557 2_557
C6S C2S C4S 158.7(6) 2_557 2_557
C5S C2S C3S 127.1(7) 2_557 .
C6S C2S C3S 39.6(4) 2_557 .
C4S C2S C3S 156.1(5) 2_557 .
C5S C2S C7S 111.6(7) 2_557 .
C6S C2S C7S 156.8(6) 2_557 .
C4S C2S C7S 37.9(4) 2_557 .
C3S C2S C7S 119.4(5) . .
C5S C2S C1S 13.8(5) 2_557 .
C6S C2S C1S 80.9(6) 2_557 .
C4S C2S C1S 83.0(5) 2_557 .
C3S C2S C1S 120.0(6) . .
C7S C2S C1S 120.6(6) . .
C5S C2S C7S 143.2(7) 2_557 2_557
C6S C2S C7S 57.0(4) 2_557 2_557
C4S C2S C7S 137.9(5) 2_557 2_557
C3S C2S C7S 18.2(4) . 2_557
C7S C2S C7S 101.3(5) . 2_557
C1S C2S C7S 137.8(6) . 2_557
C5S C2S C3S 123.5(7) 2_557 2_557
C6S C2S C3S 143.9(6) 2_557 2_557
C4S C2S C3S 50.4(3) 2_557 2_557
C3S C2S C3S 106.4(5) . 2_557
C7S C2S C3S 13.1(4) . 2_557
C1S C2S C3S 133.4(5) . 2_557
C7S C2S C3S 88.3(3) 2_557 2_557
C5S C2S C2S 160.9(7) 2_557 2_557
C6S C2S C2S 101.6(5) 2_557 2_557
C4S C2S C2S 93.4(4) 2_557 2_557
C3S C2S C2S 63.2(4) . 2_557
C7S C2S C2S 56.3(5) . 2_557
C1S C2S C2S 174.7(5) . 2_557
C7S C2S C2S 45.0(3) 2_557 2_557
C3S C2S C2S 43.3(3) 2_557 2_557
C7S C3S C6S 154(2) 2_557 2_557
C7S C3S C2S 108.9(17) 2_557 .
C6S C3S C2S 52.5(5) 2_557 .
C7S C3S C4S 15.3(14) 2_557 .
C6S C3S C4S 169.5(9) 2_557 .
C2S C3S C4S 120.4(7) . .
C7S C3S C2S 35.8(14) 2_557 2_557
C6S C3S C2S 124.2(7) 2_557 2_557
C2S C3S C2S 73.6(5) . 2_557
C4S C3S C2S 47.2(4) . 2_557
C7S C4S C2S 75.0(7) 2_557 2_557
C7S C4S C5S 113.2(8) 2_557 .
C2S C4S C5S 38.3(3) 2_557 .
C7S C4S C3S 9.3(8) 2_557 .
C2S C4S C3S 82.4(6) 2_557 .
C5S C4S C3S 120.1(7) . .
C7S C4S C1S 127.1(8) 2_557 2_557
C2S C4S C1S 52.5(3) 2_557 2_557
C5S C4S C1S 16.0(3) . 2_557
C3S C4S C1S 134.9(6) . 2_557
C1S C5S C2S 147.8(11) 2_557 2_557
C1S C5S C4S 129.6(11) 2_557 .
C2S C5S C4S 67.9(6) 2_557 .
C1S C5S C6S 107.9(9) 2_557 .
C2S C5S C6S 52.4(5) 2_557 .
C4S C5S C6S 119.5(7) . .
C1S C5S C7S 150.2(11) 2_557 2_557
C2S C5S C7S 42.8(5) 2_557 2_557
C4S C5S C7S 25.3(4) . 2_557
C6S C5S C7S 94.3(5) . 2_557
C3S C6S C2S 88.0(6) 2_557 2_557
C3S C6S C5S 127.9(7) 2_557 .
C2S C6S C5S 40.0(4) 2_557 .
C3S C6S C7S 9.8(8) 2_557 .
C2S C6S C7S 81.7(7) 2_557 .
C5S C6S C7S 120.9(7) . .
C3S C6S C1S 146.8(7) 2_557 2_557
C2S C6S C1S 60.0(5) 2_557 2_557
C5S C6S C1S 22.0(3) . 2_557
C7S C6S C1S 141.6(7) . 2_557
C3S C7S C4S 155(2) 2_557 2_557
C3S C7S C6S 16.0(14) 2_557 .
C4S C7S C6S 171.4(10) 2_557 .
C3S C7S C2S 131.1(18) 2_557 .
C4S C7S C2S 67.1(6) 2_557 .
C6S C7S C2S 119.6(7) . .
C3S C7S C2S 52.8(14) 2_557 2_557
C4S C7S C2S 143.6(9) 2_557 2_557
C6S C7S C2S 41.4(4) . 2_557
C2S C7S C2S 78.7(5) . 2_557
C3S C7S C5S 153.0(19) 2_557 2_557
C4S C7S C5S 41.6(5) 2_557 2_557
C6S C7S C5S 144.6(7) . 2_557
C2S C7S C5S 25.6(3) . 2_557
C2S C7S C5S 103.3(5) 2_557 2_557

loop_
_geom_bond_atom_site_label_1
_geom_bond_atom_site_label_2
_geom_bond_distance
_geom_bond_site_symmetry_2
Cu1 O1 1.9483(15) .
Cu1 O1 1.9483(15) 2_556
Cu1 O01 2.1009(17) 2_556
Cu1 O01 2.1009(17) .
Cu1 O2 2.2137(18) 2_556
Cu1 O2 2.2137(18) .
O1 C2 1.274(3) .
C1 F2 1.340(2) .
C1 F3 1.342(2) .
C1 F1 1.345(2) .
C1 C2 1.528(3) .
C2 C3 1.383(3) .
C3 C4 1.412(3) .
C4 O2 1.245(3) .
C4 C5 1.542(3) .
C5 F4 1.332(3) .
C5 F5 1.341(3) .
C5 F6 1.346(2) .
Cu2 O3 1.9587(15) 2_667
Cu2 O3 1.9587(15) .
Cu2 O4 1.9665(16) .
Cu2 O4 1.9666(16) 2_667
Cu2 N3 2.4057(18) .
Cu2 N3 2.4057(19) 2_667
O3 C7 1.260(3) .
C6 F9 1.330(3) .
C6 F7 1.335(3) .
C6 F8 1.339(3) .
C6 C7 1.542(3) .
C7 C8 1.387(3) .
C8 C9 1.402(3) .
C9 O4 1.258(3) .
C9 C10 1.534(3) .
C10 F12 1.324(3) .
C10 F10 1.334(3) .
C10 F11 1.343(3) .
O01 N1 1.315(2) .
N1 C07 1.337(3) .
N1 C01 1.513(3) .
C01 C03 1.518(3) .
C01 C02 1.531(3) .
C01 C04 1.561(3) .
C04 N2 1.511(3) .
C04 C05 1.524(3) .
C04 C06 1.526(3) .
N2 O02 1.276(3) .
N2 C07 1.358(3) .
C07 C08 1.446(3) .
C08 C010 1.393(3) .
C08 C09 1.408(3) .
C09 N3 1.329(3) .
N3 N4 1.371(3) .
N4 C010 1.341(3) .
N4 C041 1.470(3) .
C041 C042 1.502(3) .
C042 C043 1.532(3) .
C043 C044 1.514(4) .
C1S C5S 0.674(7) 2_557
C1S C2S 1.503(8) .
C1S C6S 1.715(9) 2_557
C1S C4S 1.882(10) 2_557
C2S C5S 0.889(7) 2_557
C2S C6S 1.096(7) 2_557
C2S C4S 1.331(8) 2_557
C2S C3S 1.382(7) .
C2S C7S 1.395(7) .
C2S C7S 1.640(10) 2_557
C2S C3S 1.799(10) 2_557
C2S C2S 1.934(11) 2_557
C3S C7S 0.543(6) 2_557
C3S C6S 0.881(8) 2_557
C3S C4S 1.399(6) .
C3S C2S 1.799(10) 2_557
C4S C7S 0.887(9) 2_557
C4S C2S 1.331(8) 2_557
C4S C5S 1.379(7) .
C4S C1S 1.882(10) 2_557
C5S C1S 0.674(7) 2_557
C5S C2S 0.889(7) 2_557
C5S C6S 1.383(7) .
C5S C7S 1.911(10) 2_557
C6S C3S 0.881(8) 2_557
C6S C2S 1.096(7) 2_557
C6S C7S 1.390(6) .
C6S C1S 1.715(9) 2_557
C7S C3S 0.543(6) 2_557
C7S C4S 0.887(9) 2_557
C7S C2S 1.640(10) 2_557
C7S C5S 1.911(10) 2_557
